data_7211015
loop_
_publ_author_name
'Zhang, Muwei'
'Chen, Ying-Pin'
'Zhou, Hong-Cai'

_publ_section_title
;
 Structural design of porous coordination networks from tetrahedral
 building units
;
_journal_issue 45
_journal_name_full CrystEngComm
_journal_page_first 9544
_journal_paper_doi 10.1039/c3ce41105b
_journal_volume 15
_journal_year 2013
_chemical_formula_moiety 'Zn5O2H (C28 H16 O8 Si)2 (C5H9NO)4 (C3H7NO)2'
_chemical_formula_sum 'C82 H84 N6 O24 Si2 Zn5'
_chemical_formula_weight 1920.58
_chemical_name_systematic
; 
 ? 
;
_space_group_IT_number 2
_symmetry_cell_setting triclinic
_symmetry_space_group_name_Hall '-P 1'
_symmetry_space_group_name_H-M 'P -1'
_atom_sites_solution_hydrogens geom
_atom_sites_solution_primary direct
_atom_sites_solution_secondary difmap
_audit_creation_method SHELXL-97
_cell_angle_alpha 107.988(2)
_cell_angle_beta 113.7350(10)
_cell_angle_gamma 100.298(2)
_cell_formula_units_Z 1
_cell_length_a 13.9350(16)
_cell_length_b 14.196(3)
_cell_length_c 14.6708(17)
_cell_measurement_reflns_used 7012
_cell_measurement_temperature 110(2)
_cell_measurement_theta_max 26.3067
_cell_measurement_theta_min 2.2655
_cell_volume 2368.8(6)
_computing_cell_refinement 'SAINT+ ver. (Bruker, 2001)'
_computing_data_collection 'APEX2  (Bruker, 2008)'
_computing_data_reduction 'SAINT+ ver. (Bruker, 2001)'
_computing_molecular_graphics 'SHELXTL (Sheldrick, 2008)'
_computing_publication_material 'SHELXTL (Sheldrick, 2008)'
_computing_structure_refinement 'SHELXL-97 (Sheldrick, 2008)'
_computing_structure_solution 'SHELXS-97 (Sheldrick, 2008)'
_diffrn_ambient_temperature 110(2)
_diffrn_measured_fraction_theta_full 0.995
_diffrn_measured_fraction_theta_max 0.995
_diffrn_measurement_device_type 'Bruker SMART APEX II CCD area detector'
_diffrn_measurement_method 'phi and omega scans'
_diffrn_radiation_monochromator graphite
_diffrn_radiation_source 'fine-focus sealed tube'
_diffrn_radiation_type MoK\a
_diffrn_radiation_wavelength 0.71073
_diffrn_reflns_av_R_equivalents 0.0481
_diffrn_reflns_av_sigmaI/netI 0.0639
_diffrn_reflns_limit_h_max 17
_diffrn_reflns_limit_h_min -17
_diffrn_reflns_limit_k_max 17
_diffrn_reflns_limit_k_min -17
_diffrn_reflns_limit_l_max 18
_diffrn_reflns_limit_l_min -18
_diffrn_reflns_number 24912
_diffrn_reflns_theta_full 26.00
_diffrn_reflns_theta_max 26.00
_diffrn_reflns_theta_min 1.67
_exptl_absorpt_coefficient_mu 1.343
_exptl_absorpt_correction_T_max 0.6888
_exptl_absorpt_correction_T_min 0.6157
_exptl_absorpt_correction_type multi-scan
_exptl_absorpt_process_details 'SADABS (Sheldrick, 2008)'
_exptl_crystal_colour Colorless
_exptl_crystal_density_diffrn 1.346
_exptl_crystal_density_meas ?
_exptl_crystal_density_method 'not measured'
_exptl_crystal_description Blocky
_exptl_crystal_F_000 988
_exptl_crystal_size_max 0.40
_exptl_crystal_size_mid 0.30
_exptl_crystal_size_min 0.30
_platon_squeeze_details
;
;
_refine_diff_density_max 2.606
_refine_diff_density_min -1.566
_refine_diff_density_rms 0.141
_refine_ls_extinction_method none
_refine_ls_goodness_of_fit_ref 1.000
_refine_ls_hydrogen_treatment mixed
_refine_ls_matrix_type full
_refine_ls_number_parameters 470
_refine_ls_number_reflns 9284
_refine_ls_number_restraints 26
_refine_ls_restrained_S_all 0.999
_refine_ls_R_factor_all 0.0963
_refine_ls_R_factor_gt 0.0777
_refine_ls_shift/su_max 0.000
_refine_ls_shift/su_mean 0.000
_refine_ls_structure_factor_coef Fsqd
_refine_ls_weighting_details 'calc w=1/[\s^2^(Fo^2^)+(0.2000P)^2^+0.0000P] where P=(Fo^2^+2Fc^2^)/3'
_refine_ls_weighting_scheme calc
_refine_ls_wR_factor_gt 0.2562
_refine_ls_wR_factor_ref 0.2693
_reflns_number_gt 6544
_reflns_number_total 9284
_reflns_threshold_expression >2sigma(I)
_cod_data_source_file c3ce41105b.txt
_cod_data_source_block pcn513_alertkiller_sq
_cod_depositor_comments
;
The following automatic conversions were performed:

'_symmetry_cell_setting' value 'Triclinic' changed to 'triclinic'
according to /home/saulius/struct/CIF-dictionaries/cif_core.dic
dictionary named 'cif_core.dic' version 2.4.2 from 2011-04-26.

Automatic conversion script
Id: cif_fix_values 1891 2012-01-12 08:04:46Z andrius 

The following automatic conversions were performed:

'_exptl_crystal_density_meas' value 'not measured' was changed to '?'
- the value is perceived as not measured.

Automatic conversion script
Id: cif_fix_values 3008 2015-01-20 13:52:24Z robertas 
;
_cod_original_cell_volume 2368.9(6)
_cod_original_sg_symbol_H-M P-1
_cod_database_code 7211015

loop_
_symmetry_equiv_pos_as_xyz
'x, y, z'
'-x, -y, -z'

loop_
_atom_site_label
_atom_site_type_symbol
_atom_site_fract_x
_atom_site_fract_y
_atom_site_fract_z
_atom_site_U_iso_or_equiv
_atom_site_adp_type
_atom_site_occupancy
_atom_site_symmetry_multiplicity
_atom_site_calc_flag
_atom_site_refinement_flags
Zn1 Zn 0.5000 1.0000 0.5000 0.0243(2) Uani 1 2 d S
Zn2 Zn 0.52875(6) 1.20329(6) 0.44345(6) 0.0358(2) Uani 1 1 d .
Zn3 Zn 0.30330(7) 0.99584(5) 0.26420(7) 0.0406(3) Uani 1 1 d .
Si1 Si 0.23617(12) 1.36569(12) 0.88000(12) 0.0244(3) Uani 1 1 d .
O1 O -0.3143(4) 1.2195(4) 0.5134(4) 0.0441(11) Uani 1 1 d .
O2 O -0.3362(3) 1.1227(3) 0.6050(4) 0.0371(10) Uani 1 1 d .
O3 O 0.3123(4) 1.1105(4) 1.2139(4) 0.0510(13) Uani 1 1 d .
O4 O 0.4751(3) 1.2443(3) 1.3211(4) 0.0371(10) Uani 1 1 d .
O5 O 0.2704(3) 1.8642(3) 1.1488(3) 0.0354(10) Uani 1 1 d .
O6 O 0.4477(3) 1.9072(3) 1.1778(4) 0.0384(10) Uani 1 1 d .
O7 O 0.4651(3) 1.2434(3) 0.5395(3) 0.0323(9) Uani 1 1 d .
O8 O 0.4270(3) 1.0951(3) 0.5626(3) 0.0334(9) Uani 1 1 d .
C1 C -0.2775(5) 1.1843(5) 0.5872(5) 0.0348(14) Uani 1 1 d .
C2 C -0.1540(5) 1.2242(5) 0.6572(5) 0.0374(14) Uani 1 1 d .
C3 C -0.0832(5) 1.2505(6) 0.6158(5) 0.0452(17) Uani 1 1 d .
H3A H -0.1143 1.2412 0.5415 0.054 Uiso 1 1 calc R
C4 C 0.0325(5) 1.2902(6) 0.6830(5) 0.0406(16) Uani 1 1 d .
H4A H 0.0792 1.3085 0.6540 0.049 Uiso 1 1 calc R
C5 C 0.0806(4) 1.3036(4) 0.7912(4) 0.0255(11) Uani 1 1 d .
C6 C 0.0088(5) 1.2796(4) 0.8337(5) 0.0307(13) Uani 1 1 d .
H6A H 0.0398 1.2923 0.9089 0.037 Uiso 1 1 calc R
C7 C -0.1051(5) 1.2382(5) 0.7668(5) 0.0317(13) Uani 1 1 d .
H7A H -0.1517 1.2186 0.7954 0.038 Uiso 1 1 calc R
C8 C 0.3839(5) 1.1938(5) 1.2355(5) 0.0319(13) Uani 1 1 d .
C9 C 0.3511(5) 1.2370(5) 1.1497(5) 0.0292(12) Uani 1 1 d .
C10 C 0.4095(5) 1.3402(5) 1.1743(5) 0.0344(13) Uani 1 1 d .
H10A H 0.4733 1.3836 1.2443 0.041 Uiso 1 1 calc R
C11 C 0.3731(5) 1.3782(5) 1.0950(5) 0.0302(13) Uani 1 1 d .
H11A H 0.4109 1.4493 1.1127 0.036 Uiso 1 1 calc R
C12 C 0.2821(5) 1.3150(5) 0.9893(5) 0.0314(13) Uani 1 1 d .
C13 C 0.2272(5) 1.2123(5) 0.9675(5) 0.0346(14) Uani 1 1 d .
H13A H 0.1662 1.1672 0.8962 0.042 Uiso 1 1 calc R
C14 C 0.2590(6) 1.1742(5) 1.0469(5) 0.0415(15) Uani 1 1 d .
H14A H 0.2178 1.1048 1.0310 0.050 Uiso 1 1 calc R
C15 C 0.3518(5) 1.8424(5) 1.1353(5) 0.0312(13) Uani 1 1 d .
C16 C 0.3235(5) 1.7295(5) 1.0656(5) 0.0301(12) Uani 1 1 d .
C17 C 0.4057(5) 1.6933(5) 1.0523(5) 0.0301(13) Uani 1 1 d .
H17A H 0.4785 1.7419 1.0822 0.036 Uiso 1 1 calc R
C18 C 0.3809(5) 1.5850(5) 0.9947(5) 0.0304(13) Uani 1 1 d .
H18A H 0.4383 1.5607 0.9888 0.036 Uiso 1 1 calc R
C19 C 0.2725(5) 1.5117(4) 0.9455(4) 0.0268(12) Uani 1 1 d .
C20 C 0.1909(5) 1.5504(5) 0.9554(5) 0.0338(14) Uani 1 1 d .
H20A H 0.1164 1.5030 0.9207 0.041 Uiso 1 1 calc R
C21 C 0.2163(5) 1.6579(5) 1.0154(5) 0.0338(14) Uani 1 1 d .
H21A H 0.1591 1.6822 1.0219 0.041 Uiso 1 1 calc R
C22 C 0.4293(5) 1.1880(5) 0.5788(5) 0.0303(13) Uani 1 1 d .
C23 C 0.3828(5) 1.2350(5) 0.6510(5) 0.0291(12) Uani 1 1 d .
C24 C 0.3934(5) 1.3414(4) 0.6860(5) 0.0296(12) Uani 1 1 d .
H24A H 0.4291 1.3853 0.6631 0.036 Uiso 1 1 calc R
C25 C 0.3512(5) 1.3832(5) 0.7550(5) 0.0309(13) Uani 1 1 d .
H25A H 0.3579 1.4555 0.7779 0.037 Uiso 1 1 calc R
C26 C 0.2995(4) 1.3207(4) 0.7909(5) 0.0266(12) Uani 1 1 d .
C27 C 0.2899(5) 1.2135(5) 0.7535(5) 0.0348(14) Uani 1 1 d .
H27A H 0.2546 1.1689 0.7761 0.042 Uiso 1 1 calc R
C28 C 0.3305(5) 1.1724(5) 0.6853(5) 0.0344(14) Uani 1 1 d .
H28A H 0.3226 1.0998 0.6612 0.041 Uiso 1 1 calc R
O1S O 0.4642(3) 1.0449(3) 0.3744(3) 0.0309(9) Uani 1 1 d .
O41S O 0.2048(5) 1.0199(6) 0.3236(6) 0.0747(19) Uani 1 1 d .
O51S O -0.0206(8) 1.3599(8) 0.4723(10) 0.162(2) Uani 1 1 d D
N41S N 0.1129(6) 1.0977(7) 0.3951(6) 0.076(2) Uani 1 1 d .
C41S C 0.1856(8) 1.0958(8) 0.3541(7) 0.069(2) Uani 1 1 d .
H41A H 0.2207 1.1576 0.3508 0.082 Uiso 1 1 calc R
C42S C 0.1013(10) 1.1982(8) 0.4305(9) 0.087(3) Uani 1 1 d .
H42A H 0.1454 1.2462 0.4145 0.131 Uiso 1 1 calc R
H42B H 0.1281 1.2271 0.5097 0.131 Uiso 1 1 calc R
H42C H 0.0224 1.1905 0.3915 0.131 Uiso 1 1 calc R
C43S C 0.0523(10) 1.0173(11) 0.4172(17) 0.162(8) Uani 1 1 d .
H43A H 0.0027 1.0439 0.4418 0.243 Uiso 1 1 calc R
H43B H 0.1066 1.0035 0.4745 0.243 Uiso 1 1 calc R
H43C H 0.0080 0.9517 0.3498 0.243 Uiso 1 1 calc R
N51S N -0.1325(6) 1.3942(6) 0.3407(8) 0.162(2) Uani 1 1 d D
C53S C -0.2505(8) 1.4543(9) 0.3913(10) 0.162(2) Uani 1 1 d D
H53A H -0.2424 1.5299 0.4205 0.194 Uiso 1 1 calc R
H53B H -0.3291 1.4108 0.3618 0.194 Uiso 1 1 calc R
C51S C -0.0983(7) 1.3909(6) 0.4379(8) 0.162(2) Uani 1 1 d D
C52S C -0.1726(10) 1.4300(9) 0.4792(8) 0.162(2) Uani 1 1 d D
H52A H -0.2148 1.3750 0.4908 0.194 Uiso 1 1 calc R
H52B H -0.1281 1.4941 0.5495 0.194 Uiso 1 1 calc R
C54S C -0.2171(8) 1.4281(8) 0.3039(8) 0.162(2) Uani 1 1 d D
H54A H -0.2803 1.3725 0.2336 0.194 Uiso 1 1 calc R
H54B H -0.1935 1.4915 0.2923 0.194 Uiso 1 1 calc R
C55S C -0.0825(11) 1.3628(10) 0.2719(10) 0.162(2) Uani 1 1 d D
H55A H -0.1211 1.3715 0.2042 0.243 Uiso 1 1 calc R
H55B H -0.0891 1.2886 0.2535 0.243 Uiso 1 1 calc R
H55C H -0.0033 1.4070 0.3115 0.243 Uiso 1 1 calc R
C61S C -0.3330(7) 1.1049(5) 0.1693(9) 0.190(3) Uani 1 1 d D
N61S N -0.2600(7) 1.0863(6) 0.1356(8) 0.190(3) Uani 1 1 d D
C62S C -0.2942(10) 1.0929(9) 0.2749(9) 0.190(3) Uani 1 1 d D
H62A H -0.3521 1.0359 0.2689 0.228 Uiso 1 1 calc R
H62B H -0.2770 1.1595 0.3361 0.228 Uiso 1 1 calc R
C63S C -0.1909(10) 1.0655(10) 0.2933(10) 0.190(3) Uani 1 1 d D
H63A H -0.2006 0.9957 0.2959 0.228 Uiso 1 1 calc R
H63B H -0.1254 1.1193 0.3630 0.228 Uiso 1 1 calc R
C64S C -0.1758(8) 1.0632(8) 0.1971(10) 0.190(3) Uani 1 1 d D
H64A H -0.1031 1.1159 0.2221 0.228 Uiso 1 1 calc R
H64B H -0.1783 0.9924 0.1550 0.228 Uiso 1 1 calc R
C65S C -0.2671(12) 1.0900(11) 0.0355(10) 0.190(3) Uani 1 1 d D
H65A H -0.3327 1.1078 -0.0014 0.285 Uiso 1 1 calc R
H65B H -0.2742 1.0208 -0.0133 0.285 Uiso 1 1 calc R
H65C H -0.1994 1.1437 0.0535 0.285 Uiso 1 1 calc R
O61S O -0.4165(11) 1.1276(8) 0.1202(11) 0.190(3) Uani 1 1 d D
H1S H 0.481(5) 1.013(5) 0.317(6) 0.037(18) Uiso 1 1 d .

loop_
_atom_site_aniso_label
_atom_site_aniso_U_11
_atom_site_aniso_U_22
_atom_site_aniso_U_33
_atom_site_aniso_U_23
_atom_site_aniso_U_13
_atom_site_aniso_U_12
Zn1 0.0269(5) 0.0234(5) 0.0268(5) 0.0107(4) 0.0152(4) 0.0125(4)
Zn2 0.0379(4) 0.0542(5) 0.0391(4) 0.0304(4) 0.0260(4) 0.0301(4)
Zn3 0.0503(5) 0.0238(4) 0.0535(5) 0.0098(3) 0.0363(4) 0.0108(3)
Si1 0.0211(7) 0.0258(8) 0.0221(7) 0.0061(6) 0.0098(6) 0.0085(6)
O1 0.027(2) 0.055(3) 0.036(2) 0.011(2) 0.013(2) 0.001(2)
O2 0.024(2) 0.030(2) 0.043(2) 0.0084(19) 0.0114(19) 0.0041(17)
O3 0.040(3) 0.047(3) 0.057(3) 0.035(3) 0.008(2) 0.013(2)
O4 0.032(2) 0.042(3) 0.036(2) 0.020(2) 0.013(2) 0.0109(19)
O5 0.033(2) 0.029(2) 0.036(2) 0.0053(18) 0.0178(19) 0.0055(18)
O6 0.031(2) 0.031(2) 0.043(3) 0.0041(19) 0.021(2) 0.0038(18)
O7 0.044(2) 0.030(2) 0.033(2) 0.0128(18) 0.024(2) 0.0197(19)
O8 0.039(2) 0.036(2) 0.034(2) 0.0155(19) 0.0208(19) 0.0227(19)
C1 0.029(3) 0.035(3) 0.030(3) 0.001(3) 0.016(3) 0.007(3)
C2 0.037(3) 0.034(3) 0.040(4) 0.008(3) 0.024(3) 0.010(3)
C3 0.024(3) 0.066(5) 0.032(3) 0.015(3) 0.012(3) 0.003(3)
C4 0.029(3) 0.058(4) 0.030(3) 0.014(3) 0.016(3) 0.007(3)
C5 0.022(3) 0.021(3) 0.025(3) 0.004(2) 0.010(2) 0.003(2)
C6 0.033(3) 0.029(3) 0.025(3) 0.006(2) 0.014(2) 0.009(2)
C7 0.033(3) 0.027(3) 0.034(3) 0.007(3) 0.022(3) 0.008(2)
C8 0.026(3) 0.031(3) 0.037(3) 0.013(3) 0.014(3) 0.010(2)
C9 0.032(3) 0.035(3) 0.024(3) 0.012(2) 0.015(2) 0.016(3)
C10 0.033(3) 0.039(3) 0.033(3) 0.017(3) 0.016(3) 0.012(3)
C11 0.025(3) 0.037(3) 0.027(3) 0.013(3) 0.011(2) 0.009(2)
C12 0.032(3) 0.034(3) 0.034(3) 0.013(3) 0.019(3) 0.017(3)
C13 0.034(3) 0.027(3) 0.026(3) 0.005(2) 0.004(3) 0.011(3)
C14 0.047(4) 0.027(3) 0.038(4) 0.010(3) 0.013(3) 0.009(3)
C15 0.031(3) 0.036(3) 0.032(3) 0.015(3) 0.020(3) 0.011(3)
C16 0.028(3) 0.032(3) 0.026(3) 0.007(2) 0.014(2) 0.008(2)
C17 0.021(3) 0.029(3) 0.028(3) 0.003(2) 0.010(2) 0.004(2)
C18 0.024(3) 0.036(3) 0.025(3) 0.007(2) 0.011(2) 0.010(2)
C19 0.027(3) 0.029(3) 0.024(3) 0.009(2) 0.013(2) 0.012(2)
C20 0.020(3) 0.034(3) 0.036(3) 0.004(3) 0.013(2) 0.004(2)
C21 0.027(3) 0.033(3) 0.041(3) 0.006(3) 0.024(3) 0.009(2)
C22 0.028(3) 0.035(3) 0.023(3) 0.009(3) 0.008(2) 0.020(3)
C23 0.028(3) 0.032(3) 0.025(3) 0.011(2) 0.009(2) 0.016(2)
C24 0.033(3) 0.027(3) 0.033(3) 0.010(2) 0.021(3) 0.014(2)
C25 0.030(3) 0.030(3) 0.029(3) 0.010(2) 0.012(3) 0.013(2)
C26 0.022(3) 0.031(3) 0.026(3) 0.010(2) 0.012(2) 0.010(2)
C27 0.034(3) 0.036(3) 0.034(3) 0.008(3) 0.019(3) 0.015(3)
C28 0.043(3) 0.032(3) 0.031(3) 0.007(3) 0.021(3) 0.019(3)
O1S 0.037(2) 0.036(2) 0.034(2) 0.0187(19) 0.0234(19) 0.0221(19)
O41S 0.079(4) 0.122(6) 0.090(5) 0.069(4) 0.065(4) 0.076(4)
O51S 0.167(6) 0.169(6) 0.191(6) 0.101(5) 0.092(5) 0.090(5)
N41S 0.056(4) 0.083(6) 0.066(5) -0.006(4) 0.037(4) 0.026(4)
C41S 0.069(6) 0.058(5) 0.055(5) 0.014(4) 0.020(4) 0.015(5)
C42S 0.100(8) 0.065(6) 0.081(7) 0.015(5) 0.046(6) 0.019(6)
C43S 0.074(8) 0.097(10) 0.33(3) 0.113(14) 0.097(13) 0.031(7)
N51S 0.167(6) 0.169(6) 0.191(6) 0.101(5) 0.092(5) 0.090(5)
C53S 0.167(6) 0.169(6) 0.191(6) 0.101(5) 0.092(5) 0.090(5)
C51S 0.167(6) 0.169(6) 0.191(6) 0.101(5) 0.092(5) 0.090(5)
C52S 0.167(6) 0.169(6) 0.191(6) 0.101(5) 0.092(5) 0.090(5)
C54S 0.167(6) 0.169(6) 0.191(6) 0.101(5) 0.092(5) 0.090(5)
C55S 0.167(6) 0.169(6) 0.191(6) 0.101(5) 0.092(5) 0.090(5)
C61S 0.176(7) 0.176(6) 0.188(7) 0.098(6) 0.049(6) 0.053(5)
N61S 0.176(7) 0.176(6) 0.188(7) 0.098(6) 0.049(6) 0.053(5)
C62S 0.176(7) 0.176(6) 0.188(7) 0.098(6) 0.049(6) 0.053(5)
C63S 0.176(7) 0.176(6) 0.188(7) 0.098(6) 0.049(6) 0.053(5)
C64S 0.176(7) 0.176(6) 0.188(7) 0.098(6) 0.049(6) 0.053(5)
C65S 0.176(7) 0.176(6) 0.188(7) 0.098(6) 0.049(6) 0.053(5)
O61S 0.176(7) 0.176(6) 0.188(7) 0.098(6) 0.049(6) 0.053(5)

loop_
_atom_type_symbol
_atom_type_description
_atom_type_scat_dispersion_real
_atom_type_scat_dispersion_imag
_atom_type_scat_source
C C 0.0033 0.0016 'International Tables Vol C Tables 4.2.6.8 and 6.1.1.4'
H H 0.0000 0.0000 'International Tables Vol C Tables 4.2.6.8 and 6.1.1.4'
O O 0.0106 0.0060 'International Tables Vol C Tables 4.2.6.8 and 6.1.1.4'
Si Si 0.0817 0.0704 'International Tables Vol C Tables 4.2.6.8 and 6.1.1.4'
Zn Zn 0.2839 1.4301 'International Tables Vol C Tables 4.2.6.8 and 6.1.1.4'
N N 0.0061 0.0033 'International Tables Vol C Tables 4.2.6.8 and 6.1.1.4'

loop_
_geom_angle_atom_site_label_1
_geom_angle_atom_site_label_2
_geom_angle_atom_site_label_3
_geom_angle
_geom_angle_site_symmetry_1
_geom_angle_site_symmetry_3
O1S Zn1 O1S 179.999(1) . 2_676
O1S Zn1 O8 91.00(16) . .
O1S Zn1 O8 89.00(16) 2_676 .
O1S Zn1 O8 89.00(16) . 2_676
O1S Zn1 O8 91.00(16) 2_676 2_676
O8 Zn1 O8 179.999(1) . 2_676
O1S Zn1 O2 93.64(17) . 1_655
O1S Zn1 O2 86.36(17) 2_676 1_655
O8 Zn1 O2 91.79(17) . 1_655
O8 Zn1 O2 88.21(17) 2_676 1_655
O1S Zn1 O2 86.36(17) . 2_576
O1S Zn1 O2 93.64(17) 2_676 2_576
O8 Zn1 O2 88.21(17) . 2_576
O8 Zn1 O2 91.79(17) 2_676 2_576
O2 Zn1 O2 180.000(1) 1_655 2_576
O1 Zn2 O7 116.86(18) 1_655 .
O1 Zn2 O4 116.71(19) 1_655 1_554
O7 Zn2 O4 113.50(18) . 1_554
O1 Zn2 O1S 98.26(19) 1_655 .
O7 Zn2 O1S 102.89(17) . .
O4 Zn2 O1S 105.40(18) 1_554 .
O5 Zn3 O41S 122.9(3) 1_544 .
O5 Zn3 O1S 107.33(18) 1_544 .
O41S Zn3 O1S 115.5(2) . .
O5 Zn3 O3 109.9(2) 1_544 1_554
O41S Zn3 O3 100.2(3) . 1_554
O1S Zn3 O3 97.49(18) . 1_554
C19 Si1 C5 108.3(2) . .
C19 Si1 C26 114.5(3) . .
C5 Si1 C26 107.3(2) . .
C19 Si1 C12 109.7(3) . .
C5 Si1 C12 108.8(3) . .
C26 Si1 C12 108.0(3) . .
C1 O1 Zn2 118.9(4) . 1_455
C1 O2 Zn1 132.6(4) . 1_455
C8 O3 Zn3 139.0(4) . 1_556
C8 O4 Zn2 123.9(4) . 1_556
C15 O5 Zn3 118.9(4) . 1_566
C22 O7 Zn2 126.8(4) . .
C22 O8 Zn1 134.8(4) . .
O2 C1 O1 125.9(6) . .
O2 C1 C2 118.8(6) . .
O1 C1 C2 115.3(6) . .
C7 C2 C3 118.2(6) . .
C7 C2 C1 120.9(5) . .
C3 C2 C1 120.9(6) . .
C4 C3 C2 120.4(6) . .
C4 C3 H3A 119.8 . .
C2 C3 H3A 119.8 . .
C5 C4 C3 121.2(6) . .
C5 C4 H4A 119.4 . .
C3 C4 H4A 119.4 . .
C4 C5 C6 118.2(5) . .
C4 C5 Si1 119.2(4) . .
C6 C5 Si1 122.3(4) . .
C7 C6 C5 120.4(5) . .
C7 C6 H6A 119.8 . .
C5 C6 H6A 119.8 . .
C6 C7 C2 121.4(6) . .
C6 C7 H7A 119.3 . .
C2 C7 H7A 119.3 . .
O4 C8 O3 126.1(6) . .
O4 C8 C9 118.3(5) . .
O3 C8 C9 115.6(5) . .
C14 C9 C10 120.0(6) . .
C14 C9 C8 119.1(6) . .
C10 C9 C8 120.9(5) . .
C11 C10 C9 118.9(6) . .
C11 C10 H10A 120.6 . .
C9 C10 H10A 120.6 . .
C10 C11 C12 122.1(6) . .
C10 C11 H11A 119.0 . .
C12 C11 H11A 119.0 . .
C13 C12 C11 117.3(6) . .
C13 C12 Si1 120.8(5) . .
C11 C12 Si1 121.9(5) . .
C14 C13 C12 121.6(6) . .
C14 C13 H13A 119.2 . .
C12 C13 H13A 119.2 . .
C13 C14 C9 120.0(6) . .
C13 C14 H14A 120.0 . .
C9 C14 H14A 120.0 . .
O6 C15 O5 125.1(6) . .
O6 C15 C16 120.6(5) . .
O5 C15 C16 114.3(5) . .
C21 C16 C17 118.8(5) . .
C21 C16 C15 120.8(5) . .
C17 C16 C15 120.3(5) . .
C16 C17 C18 120.0(5) . .
C16 C17 H17A 120.0 . .
C18 C17 H17A 120.0 . .
C17 C18 C19 121.3(5) . .
C17 C18 H18A 119.4 . .
C19 C18 H18A 119.4 . .
C20 C19 C18 117.6(5) . .
C20 C19 Si1 118.3(4) . .
C18 C19 Si1 123.8(4) . .
C19 C20 C21 121.1(5) . .
C19 C20 H20A 119.4 . .
C21 C20 H20A 119.4 . .
C16 C21 C20 121.1(5) . .
C16 C21 H21A 119.5 . .
C20 C21 H21A 119.5 . .
O7 C22 O8 126.2(5) . .
O7 C22 C23 117.8(5) . .
O8 C22 C23 116.0(5) . .
C28 C23 C24 119.3(5) . .
C28 C23 C22 119.5(5) . .
C24 C23 C22 121.2(5) . .
C23 C24 C25 119.7(6) . .
C23 C24 H24A 120.1 . .
C25 C24 H24A 120.1 . .
C26 C25 C24 121.3(5) . .
C26 C25 H25A 119.4 . .
C24 C25 H25A 119.4 . .
C25 C26 C27 117.4(5) . .
C25 C26 Si1 125.6(4) . .
C27 C26 Si1 117.0(4) . .
C28 C27 C26 121.3(6) . .
C28 C27 H27A 119.3 . .
C26 C27 H27A 119.3 . .
C27 C28 C23 120.9(6) . .
C27 C28 H28A 119.5 . .
C23 C28 H28A 119.5 . .
Zn3 O1S Zn2 110.02(18) . .
Zn3 O1S Zn1 116.1(2) . .
Zn2 O1S Zn1 106.57(19) . .
Zn3 O1S H1S 90(4) . .
Zn2 O1S H1S 113(4) . .
Zn1 O1S H1S 120(4) . .
C41S O41S Zn3 129.3(8) . .
C41S N41S C42S 112.8(9) . .
C41S N41S C43S 131.8(9) . .
C42S N41S C43S 115.2(9) . .
O41S C41S N41S 120.7(9) . .
O41S C41S H41A 119.7 . .
N41S C41S H41A 119.7 . .
N41S C42S H42A 109.5 . .
N41S C42S H42B 109.5 . .
H42A C42S H42B 109.5 . .
N41S C42S H42C 109.5 . .
H42A C42S H42C 109.5 . .
H42B C42S H42C 109.5 . .
N41S C43S H43A 109.5 . .
N41S C43S H43B 109.5 . .
H43A C43S H43B 109.5 . .
N41S C43S H43C 109.5 . .
H43A C43S H43C 109.5 . .
H43B C43S H43C 109.5 . .
C54S N51S C51S 118.6(5) . .
C54S N51S C55S 117.8(6) . .
C51S N51S C55S 123.6(3) . .
C52S C53S C54S 105.23(18) . .
C52S C53S H53A 110.7 . .
C54S C53S H53A 110.7 . .
C52S C53S H53B 110.7 . .
C54S C53S H53B 110.7 . .
H53A C53S H53B 108.8 . .
O51S C51S N51S 118.9(10) . .
O51S C51S C52S 135.5(10) . .
N51S C51S C52S 105.5(4) . .
C53S C52S C51S 105.19(18) . .
C53S C52S H52A 110.7 . .
C51S C52S H52A 110.7 . .
C53S C52S H52B 110.7 . .
C51S C52S H52B 110.7 . .
H52A C52S H52B 108.8 . .
N51S C54S C53S 105.5(4) . .
N51S C54S H54A 110.6 . .
C53S C54S H54A 110.6 . .
N51S C54S H54B 110.6 . .
C53S C54S H54B 110.6 . .
H54A C54S H54B 108.8 . .
N51S C55S H55A 109.5 . .
N51S C55S H55B 109.5 . .
H55A C55S H55B 109.5 . .
N51S C55S H55C 109.5 . .
H55A C55S H55C 109.5 . .
H55B C55S H55C 109.5 . .
O61S C61S N61S 125.6(11) . .
O61S C61S C62S 128.6(11) . .
N61S C61S C62S 105.7(4) . .
C61S N61S C64S 118.3(5) . .
C61S N61S C65S 123.6(3) . .
C64S N61S C65S 118.1(6) . .
C61S C62S C63S 105.18(19) . .
C61S C62S H62A 110.7 . .
C63S C62S H62A 110.7 . .
C61S C62S H62B 110.7 . .
C63S C62S H62B 110.7 . .
H62A C62S H62B 108.8 . .
C62S C63S C64S 105.12(18) . .
C62S C63S H63A 110.7 . .
C64S C63S H63A 110.7 . .
C62S C63S H63B 110.7 . .
C64S C63S H63B 110.7 . .
H63A C63S H63B 108.8 . .
N61S C64S C63S 105.7(4) . .
N61S C64S H64A 110.6 . .
C63S C64S H64A 110.6 . .
N61S C64S H64B 110.6 . .
C63S C64S H64B 110.6 . .
H64A C64S H64B 108.7 . .
N61S C65S H65A 109.5 . .
N61S C65S H65B 109.5 . .
H65A C65S H65B 109.5 . .
N61S C65S H65C 109.5 . .
H65A C65S H65C 109.5 . .
H65B C65S H65C 109.5 . .

loop_
_geom_bond_atom_site_label_1
_geom_bond_atom_site_label_2
_geom_bond_distance
_geom_bond_site_symmetry_2
Zn1 O1S 2.037(4) .
Zn1 O1S 2.037(4) 2_676
Zn1 O8 2.044(4) .
Zn1 O8 2.044(4) 2_676
Zn1 O2 2.170(4) 1_655
Zn1 O2 2.170(4) 2_576
Zn2 O1 1.939(4) 1_655
Zn2 O7 1.946(4) .
Zn2 O4 1.960(4) 1_554
Zn2 O1S 2.007(4) .
Zn3 O5 1.919(4) 1_544
Zn3 O41S 1.925(5) .
Zn3 O1S 1.989(4) .
Zn3 O3 1.988(5) 1_554
Si1 C19 1.865(6) .
Si1 C5 1.873(5) .
Si1 C26 1.874(6) .
Si1 C12 1.884(6) .
O1 C1 1.289(8) .
O1 Zn2 1.939(4) 1_455
O2 C1 1.248(7) .
O2 Zn1 2.170(4) 1_455
O3 C8 1.260(7) .
O3 Zn3 1.988(5) 1_556
O4 C8 1.241(7) .
O4 Zn2 1.960(4) 1_556
O5 C15 1.300(7) .
O5 Zn3 1.919(4) 1_566
O6 C15 1.247(7) .
O7 C22 1.254(7) .
O8 C22 1.258(7) .
C1 C2 1.486(9) .
C2 C7 1.400(9) .
C2 C3 1.406(9) .
C3 C4 1.393(9) .
C3 H3A 0.9500 .
C4 C5 1.385(8) .
C4 H4A 0.9500 .
C5 C6 1.420(8) .
C6 C7 1.373(8) .
C6 H6A 0.9500 .
C7 H7A 0.9500 .
C8 C9 1.511(8) .
C9 C14 1.385(9) .
C9 C10 1.397(9) .
C10 C11 1.383(8) .
C10 H10A 0.9500 .
C11 C12 1.403(8) .
C11 H11A 0.9500 .
C12 C13 1.389(9) .
C13 C14 1.381(9) .
C13 H13A 0.9500 .
C14 H14A 0.9500 .
C15 C16 1.485(8) .
C16 C21 1.384(8) .
C16 C17 1.394(8) .
C17 C18 1.403(8) .
C17 H17A 0.9500 .
C18 C19 1.407(8) .
C18 H18A 0.9500 .
C19 C20 1.388(8) .
C20 C21 1.399(8) .
C20 H20A 0.9500 .
C21 H21A 0.9500 .
C22 C23 1.502(8) .
C23 C28 1.384(9) .
C23 C24 1.395(8) .
C24 C25 1.397(8) .
C24 H24A 0.9500 .
C25 C26 1.396(8) .
C25 H25A 0.9500 .
C26 C27 1.409(8) .
C27 C28 1.369(8) .
C27 H27A 0.9500 .
C28 H28A 0.9500 .
O1S H1S 0.96(7) .
O41S C41S 1.156(10) .
O51S C51S 1.221(12) .
N41S C41S 1.371(12) .
N41S C42S 1.422(12) .
N41S C43S 1.492(14) .
C41S H41A 0.9500 .
C42S H42A 0.9800 .
C42S H42B 0.9800 .
C42S H42C 0.9800 .
C43S H43A 0.9800 .
C43S H43B 0.9800 .
C43S H43C 0.9800 .
N51S C54S 1.328(2) .
N51S C51S 1.329(2) .
N51S C55S 1.450(2) .
C53S C52S 1.498(2) .
C53S C54S 1.499(2) .
C53S H53A 0.9900 .
C53S H53B 0.9900 .
C51S C52S 1.499(2) .
C52S H52A 0.9900 .
C52S H52B 0.9900 .
C54S H54A 0.9900 .
C54S H54B 0.9900 .
C55S H55A 0.9800 .
C55S H55B 0.9800 .
C55S H55C 0.9800 .
C61S O61S 1.257(14) .
C61S N61S 1.329(2) .
C61S C62S 1.498(2) .
N61S C64S 1.330(2) .
N61S C65S 1.450(2) .
C62S C63S 1.499(2) .
C62S H62A 0.9900 .
C62S H62B 0.9900 .
C63S C64S 1.500(2) .
C63S H63A 0.9900 .
C63S H63B 0.9900 .
C64S H64A 0.9900 .
C64S H64B 0.9900 .
C65S H65A 0.9800 .
C65S H65B 0.9800 .
C65S H65C 0.9800 .

loop_
_geom_torsion_atom_site_label_1
_geom_torsion_atom_site_label_2
_geom_torsion_atom_site_label_3
_geom_torsion_atom_site_label_4
_geom_torsion
_geom_torsion_site_symmetry_1
O1 Zn2 O7 C22 -83.0(5) 1_655
O4 Zn2 O7 C22 136.7(5) 1_554
O1S Zn2 O7 C22 23.3(5) .
O1S Zn1 O8 C22 -44.0(5) .
O1S Zn1 O8 C22 136.0(5) 2_676
O8 Zn1 O8 C22 -113(67) 2_676
O2 Zn1 O8 C22 49.6(5) 1_655
O2 Zn1 O8 C22 -130.4(5) 2_576
Zn1 O2 C1 O1 28.7(9) 1_455
Zn1 O2 C1 C2 -152.6(4) 1_455
Zn2 O1 C1 O2 14.4(8) 1_455
Zn2 O1 C1 C2 -164.3(4) 1_455
O2 C1 C2 C7 -30.6(9) .
O1 C1 C2 C7 148.2(6) .
O2 C1 C2 C3 150.4(6) .
O1 C1 C2 C3 -30.8(9) .
C7 C2 C3 C4 -0.5(11) .
C1 C2 C3 C4 178.5(7) .
C2 C3 C4 C5 0.8(11) .
C3 C4 C5 C6 -2.4(10) .
C3 C4 C5 Si1 -175.9(6) .
C19 Si1 C5 C4 88.4(5) .
C26 Si1 C5 C4 -35.7(6) .
C12 Si1 C5 C4 -152.3(5) .
C19 Si1 C5 C6 -84.8(5) .
C26 Si1 C5 C6 151.1(5) .
C12 Si1 C5 C6 34.4(6) .
C4 C5 C6 C7 3.9(9) .
Si1 C5 C6 C7 177.2(4) .
C5 C6 C7 C2 -3.8(9) .
C3 C2 C7 C6 2.1(10) .
C1 C2 C7 C6 -176.9(6) .
Zn2 O4 C8 O3 0.5(9) 1_556
Zn2 O4 C8 C9 177.5(4) 1_556
Zn3 O3 C8 O4 -18.7(12) 1_556
Zn3 O3 C8 C9 164.2(5) 1_556
O4 C8 C9 C14 169.6(6) .
O3 C8 C9 C14 -13.0(8) .
O4 C8 C9 C10 -12.8(9) .
O3 C8 C9 C10 164.5(6) .
C14 C9 C10 C11 0.8(9) .
C8 C9 C10 C11 -176.8(5) .
C9 C10 C11 C12 -2.7(9) .
C10 C11 C12 C13 1.7(9) .
C10 C11 C12 Si1 -177.7(5) .
C19 Si1 C12 C13 152.3(5) .
C5 Si1 C12 C13 34.0(6) .
C26 Si1 C12 C13 -82.2(5) .
C19 Si1 C12 C11 -28.3(5) .
C5 Si1 C12 C11 -146.6(5) .
C26 Si1 C12 C11 97.2(5) .
C11 C12 C13 C14 1.2(9) .
Si1 C12 C13 C14 -179.3(5) .
C12 C13 C14 C9 -3.1(10) .
C10 C9 C14 C13 2.1(10) .
C8 C9 C14 C13 179.7(6) .
Zn3 O5 C15 O6 -13.7(8) 1_566
Zn3 O5 C15 C16 164.5(4) 1_566
O6 C15 C16 C21 -177.9(6) .
O5 C15 C16 C21 3.8(8) .
O6 C15 C16 C17 4.0(9) .
O5 C15 C16 C17 -174.3(5) .
C21 C16 C17 C18 -4.0(9) .
C15 C16 C17 C18 174.1(5) .
C16 C17 C18 C19 2.8(9) .
C17 C18 C19 C20 0.4(8) .
C17 C18 C19 Si1 -173.6(4) .
C5 Si1 C19 C20 22.7(5) .
C26 Si1 C19 C20 142.4(5) .
C12 Si1 C19 C20 -96.0(5) .
C5 Si1 C19 C18 -163.4(5) .
C26 Si1 C19 C18 -43.7(6) .
C12 Si1 C19 C18 77.9(5) .
C18 C19 C20 C21 -2.2(9) .
Si1 C19 C20 C21 172.1(5) .
C17 C16 C21 C20 2.2(9) .
C15 C16 C21 C20 -175.9(6) .
C19 C20 C21 C16 1.0(10) .
Zn2 O7 C22 O8 -0.6(8) .
Zn2 O7 C22 C23 -179.6(4) .
Zn1 O8 C22 O7 14.4(9) .
Zn1 O8 C22 C23 -166.5(4) .
O7 C22 C23 C28 172.4(5) .
O8 C22 C23 C28 -6.8(8) .
O7 C22 C23 C24 -9.0(8) .
O8 C22 C23 C24 171.9(5) .
C28 C23 C24 C25 0.0(9) .
C22 C23 C24 C25 -178.7(5) .
C23 C24 C25 C26 0.7(9) .
C24 C25 C26 C27 -1.0(8) .
C24 C25 C26 Si1 -178.2(4) .
C19 Si1 C26 C25 -12.5(6) .
C5 Si1 C26 C25 107.7(5) .
C12 Si1 C26 C25 -135.1(5) .
C19 Si1 C26 C27 170.1(4) .
C5 Si1 C26 C27 -69.6(5) .
C12 Si1 C26 C27 47.6(5) .
C25 C26 C27 C28 0.5(9) .
Si1 C26 C27 C28 178.0(5) .
C26 C27 C28 C23 0.2(9) .
C24 C23 C28 C27 -0.4(9) .
C22 C23 C28 C27 178.2(5) .
O5 Zn3 O1S Zn2 146.8(2) 1_544
O41S Zn3 O1S Zn2 -72.0(3) .
O3 Zn3 O1S Zn2 33.2(2) 1_554
O5 Zn3 O1S Zn1 -92.1(2) 1_544
O41S Zn3 O1S Zn1 49.1(3) .
O3 Zn3 O1S Zn1 154.3(2) 1_554
O1 Zn2 O1S Zn3 -166.4(2) 1_655
O7 Zn2 O1S Zn3 73.5(2) .
O4 Zn2 O1S Zn3 -45.7(2) 1_554
O1 Zn2 O1S Zn1 66.9(2) 1_655
O7 Zn2 O1S Zn1 -53.2(2) .
O4 Zn2 O1S Zn1 -172.35(17) 1_554
O1S Zn1 O1S Zn3 134(27) 2_676
O8 Zn1 O1S Zn3 -68.5(2) .
O8 Zn1 O1S Zn3 111.5(2) 2_676
O2 Zn1 O1S Zn3 -160.3(2) 1_655
O2 Zn1 O1S Zn3 19.7(2) 2_576
O1S Zn1 O1S Zn2 -103(27) 2_676
O8 Zn1 O1S Zn2 54.45(19) .
O8 Zn1 O1S Zn2 -125.55(19) 2_676
O2 Zn1 O1S Zn2 -37.40(19) 1_655
O2 Zn1 O1S Zn2 142.60(19) 2_576
O5 Zn3 O41S C41S -144.0(8) 1_544
O1S Zn3 O41S C41S 81.4(8) .
O3 Zn3 O41S C41S -22.1(9) 1_554
Zn3 O41S C41S N41S -179.4(6) .
C42S N41S C41S O41S 178.9(9) .
C43S N41S C41S O41S 4.7(17) .
C54S N51S C51S O51S 180.00(4) .
C55S N51S C51S O51S 0.00(4) .
C54S N51S C51S C52S 0.00(5) .
C55S N51S C51S C52S 180.00(4) .
C54S C53S C52S C51S -0.1(13) .
O51S C51S C52S C53S 180.00(3) .
N51S C51S C52S C53S 0.00(5) .
C51S N51S C54S C53S -0.01(6) .
C55S N51S C54S C53S 180.00(5) .
C52S C53S C54S N51S 0.1(13) .
O61S C61S N61S C64S 180.00(4) .
C62S C61S N61S C64S 0.00(5) .
O61S C61S N61S C65S 0.1(18) .
C62S C61S N61S C65S -179.9(11) .
O61S C61S C62S C63S 180.00(3) .
N61S C61S C62S C63S -0.01(6) .
C61S C62S C63S C64S 0.01(7) .
C61S N61S C64S C63S 0.00(6) .
C65S N61S C64S C63S 179.9(11) .
C62S C63S C64S N61S -0.01(7) .

loop_
_platon_squeeze_void_nr
_platon_squeeze_void_average_x
_platon_squeeze_void_average_y
_platon_squeeze_void_average_z
_platon_squeeze_void_volume
_platon_squeeze_void_count_electrons
1 0.000 -0.009 -0.004 3708.2 1027.6
